data_4519256
loop_
_publ_author_name
'Teoman, Baran'
'Muneeswaran, Zilma Pereira'
'Verma, Gaurav'
'Chen, Dailin'
'Brinzari, Tatiana V.'
'Almeda-Ahmadi, Allison'
'Norambuena, Javiera'
'Xu, Shaopeng'
'Ma, Shengqian'
'Boyd, Jeffrey M.'
'Armenante, Piero M.'
'Potanin, Andrei'
'Pan, Long'
'Asefa, Tewodros'
'Dubovoy, Viktor'

_publ_section_title
;
 Cetylpyridinium Trichlorostannate: Synthesis, Antimicrobial Properties,
 and Controlled-Release Properties via Electrical Resistance Tomography
;
_journal_issue 51
_journal_name_full 'ACS Omega'
_journal_page_first 35433
_journal_page_last 35441
_journal_paper_doi 10.1021/acsomega.1c04034
_journal_volume 6
_journal_year 2021
_chemical_formula_moiety '0.5(Cl3 Sn), 0.5(C21 H38 N)'
_chemical_formula_sum 'C10.5 H19 Cl1.5 N0.5 Sn0.5'
_chemical_formula_weight 264.78
_chemical_name_systematic CPC-Sn
_space_group_crystal_system monoclinic
_space_group_IT_number 14
_space_group_name_Hall '-P 2ybc'
_space_group_name_H-M_alt 'P 1 21/c 1'
_atom_sites_solution_hydrogens geom
_atom_sites_solution_primary dual
_audit_creation_date 2021-08-31
_audit_creation_method
;
Olex2 1.2
(compiled 2018.05.29 svn.r3508 for OlexSys, GUI svn.r5506)
;
_cell_angle_alpha 90
_cell_angle_beta 92.9590(10)
_cell_angle_gamma 90
_cell_formula_units_Z 8
_cell_length_a 27.6855(8)
_cell_length_b 9.6290(3)
_cell_length_c 9.1455(3)
_cell_measurement_reflns_used 9545
_cell_measurement_temperature 100.01
_cell_measurement_theta_max 149.356
_cell_measurement_theta_min 6.394
_cell_volume 2434.79(13)
_computing_cell_refinement 'SAINT V8.38A (?, 2016)'
_computing_data_reduction 'SAINT V8.38A (?, 2016)'
_computing_molecular_graphics 'Olex2 (Dolomanov et al., 2009)'
_computing_publication_material 'Olex2 (Dolomanov et al., 2009)'
_computing_structure_refinement 'XL (Sheldrick, 2008)'
_computing_structure_solution 'XT (Sheldrick, 2015)'
_diffrn_ambient_temperature 100.01
_diffrn_detector 'Bruker APEX2 area detector'
_diffrn_detector_area_resol_mean 7.9
_diffrn_detector_type 'CCD area detector'
_diffrn_measured_fraction_theta_full 0.997
_diffrn_measured_fraction_theta_max 0.996
_diffrn_measurement_device 'three-circle diffractometer'
_diffrn_measurement_device_type 'Bruker APEX-II CCD'
_diffrn_measurement_method '\f and \w scans'
_diffrn_radiation_monochromator 'mirror optics'
_diffrn_radiation_probe x-ray
_diffrn_radiation_type CuK\a
_diffrn_radiation_wavelength 1.54178
_diffrn_reflns_av_R_equivalents 0.0620
_diffrn_reflns_av_unetI/netI 0.0321
_diffrn_reflns_Laue_measured_fraction_full 0.997
_diffrn_reflns_Laue_measured_fraction_max 0.996
_diffrn_reflns_limit_h_max 34
_diffrn_reflns_limit_h_min -34
_diffrn_reflns_limit_k_max 11
_diffrn_reflns_limit_k_min -12
_diffrn_reflns_limit_l_max 11
_diffrn_reflns_limit_l_min -11
_diffrn_reflns_number 36751
_diffrn_reflns_point_group_measured_fraction_full 0.997
_diffrn_reflns_point_group_measured_fraction_max 0.996
_diffrn_reflns_theta_full 67.679
_diffrn_reflns_theta_max 74.678
_diffrn_reflns_theta_min 3.197
_diffrn_source 'microfocus sealed X-ray tube'
_diffrn_source_type 'Incoatec I\ms'
_diffrn_standards_number 0
_exptl_absorpt_coefficient_mu 11.402
_exptl_absorpt_correction_T_max 0.7538
_exptl_absorpt_correction_T_min 0.3953
_exptl_absorpt_correction_type analytical
_exptl_absorpt_process_details
;
SADABS-2016/2 (Bruker,2016/2) was used for absorption correction.
wR2(int) was 0.1567 before and 0.0847 after correction.
The Ratio of minimum to maximum transmission is 0.5244.
The \l/2 correction factor is Not present.
;
_exptl_crystal_colour 'clear whiteish colourless'
_exptl_crystal_colour_lustre clear
_exptl_crystal_colour_modifier whiteish
_exptl_crystal_colour_primary colourless
_exptl_crystal_density_diffrn 1.445
_exptl_crystal_description plate
_exptl_crystal_F_000 1088
_exptl_crystal_size_max 0.153
_exptl_crystal_size_mid 0.067
_exptl_crystal_size_min 0.045
_refine_diff_density_max 0.496
_refine_diff_density_min -0.470
_refine_diff_density_rms 0.088
_refine_ls_extinction_method none
_refine_ls_goodness_of_fit_ref 1.085
_refine_ls_hydrogen_treatment constr
_refine_ls_matrix_type full
_refine_ls_number_parameters 236
_refine_ls_number_reflns 4967
_refine_ls_number_restraints 0
_refine_ls_restrained_S_all 1.085
_refine_ls_R_factor_all 0.0321
_refine_ls_R_factor_gt 0.0287
_refine_ls_shift/su_max 0.001
_refine_ls_shift/su_mean 0.000
_refine_ls_structure_factor_coef Fsqd
_refine_ls_weighting_details 'w=1/[\s^2^(Fo^2^)+(0.0119P)^2^+5.2799P] where P=(Fo^2^+2Fc^2^)/3'
_refine_ls_weighting_scheme calc
_refine_ls_wR_factor_gt 0.0637
_refine_ls_wR_factor_ref 0.0658
_reflns_Friedel_coverage 0.000
_reflns_number_gt 4611
_reflns_number_total 4967
_reflns_threshold_expression 'I > 2\s(I)'
_cod_data_source_file ao1c04034_si_001.cif
_cod_data_source_block colgate_cpc_sn
_cod_original_formula_sum 'C10.50 H19 Cl1.50 N0.50 Sn0.50'
_cod_database_code 4519256
_shelx_shelxl_version_number 2016/6
_shelx_space_group_comment
;
The symmetry employed for this shelxl refinement is uniquely defined
by the following loop, which should always be used as a source of
symmetry information in preference to the above space-group names.
They are only intended as comments.
;
_olex2_refinement_description
;
1. Fixed Uiso
 At 1.2 times of:
  All C(H) groups, All C(H,H) groups
 At 1.5 times of:
  All C(H,H,H) groups
2.a Secondary CH2 refined with riding coordinates:
 C6(H6A,H6B), C7(H7A,H7B), C8(H8A,H8B), C9(H9A,H9B), C10(H10A,H10B), C11(H11A,
 H11B), C12(H12A,H12B), C16(H16A,H16B), C18(H18A,H18B), C20(H20A,H20B),
 C13(H13A,H13B), C14(H14A,H14B), C15(H15A,H15B), C19(H19A,H19B), C17(H17A,H17B)
2.b Aromatic/amide H refined with riding coordinates:
 C4(H4), C1(H1), C5(H5), C2(H2), C3(H3)
2.c Idealised Me refined as rotating group:
 C21(H21A,H21B,H21C)
;
_olex2_submission_special_instructions 'No special instructions were received'

loop_
_space_group_symop_operation_xyz
'x, y, z'
'-x, y+1/2, -z+1/2'
'-x, -y, -z'
'x, -y-1/2, z-1/2'

loop_
_atom_site_label
_atom_site_type_symbol
_atom_site_fract_x
_atom_site_fract_y
_atom_site_fract_z
_atom_site_U_iso_or_equiv
_atom_site_adp_type
_atom_site_occupancy
_atom_site_site_symmetry_order
_atom_site_calc_flag
_atom_site_refinement_flags_posn
_atom_site_refinement_flags_adp
_atom_site_refinement_flags_occupancy
_atom_site_disorder_assembly
_atom_site_disorder_group
Sn1 Sn -0.13401(2) 0.28921(2) 1.17965(2) 0.01497(6) Uani 1 1 d . . . . .
Cl2 Cl -0.05998(2) 0.36142(7) 1.05668(7) 0.01935(14) Uani 1 1 d . . . . .
Cl1 Cl -0.18416(2) 0.44717(7) 1.02059(7) 0.01953(14) Uani 1 1 d . . . . .
Cl3 Cl -0.11940(2) 0.46563(7) 1.37645(7) 0.02187(14) Uani 1 1 d . . . . .
N1 N 0.11666(8) 0.1845(2) 0.7968(2) 0.0126(4) Uani 1 1 d . . . . .
C4 C 0.04724(10) 0.2542(3) 0.9184(3) 0.0187(6) Uani 1 1 d . . . . .
H4 H 0.031504 0.319235 0.977963 0.022 Uiso 1 1 calc R . . . .
C1 C 0.09364(10) 0.0698(3) 0.7452(3) 0.0153(5) Uani 1 1 d . . . . .
H1 H 0.109793 0.006687 0.684530 0.018 Uiso 1 1 calc R . . . .
C5 C 0.09439(10) 0.2764(3) 0.8820(3) 0.0168(5) Uani 1 1 d . . . . .
H5 H 0.111230 0.356683 0.917108 0.020 Uiso 1 1 calc R . . . .
C2 C 0.04653(10) 0.0442(3) 0.7804(3) 0.0169(5) Uani 1 1 d . . . . .
H2 H 0.030384 -0.037021 0.744715 0.020 Uiso 1 1 calc R . . . .
C3 C 0.02296(9) 0.1362(3) 0.8674(3) 0.0176(5) Uani 1 1 d . . . . .
H3 H -0.009424 0.119236 0.892056 0.021 Uiso 1 1 calc R . . . .
C6 C 0.16786(9) 0.2089(3) 0.7623(3) 0.0145(5) Uani 1 1 d . . . . .
H6A H 0.174452 0.309916 0.763119 0.017 Uiso 1 1 calc R . . . .
H6B H 0.173215 0.173527 0.662766 0.017 Uiso 1 1 calc R . . . .
C7 C 0.20273(9) 0.1370(3) 0.8723(3) 0.0161(5) Uani 1 1 d . . . . .
H7A H 0.199217 0.035076 0.862052 0.019 Uiso 1 1 calc R . . . .
H7B H 0.194508 0.162622 0.972861 0.019 Uiso 1 1 calc R . . . .
C8 C 0.25503(9) 0.1779(3) 0.8488(3) 0.0157(5) Uani 1 1 d . . . . .
H8A H 0.275413 0.148430 0.935345 0.019 Uiso 1 1 calc R . . . .
H8B H 0.256920 0.280406 0.842602 0.019 Uiso 1 1 calc R . . . .
C9 C 0.27605(9) 0.1157(3) 0.7113(3) 0.0148(5) Uani 1 1 d . . . . .
H9A H 0.275783 0.013174 0.718653 0.018 Uiso 1 1 calc R . . . .
H9B H 0.255338 0.142381 0.624297 0.018 Uiso 1 1 calc R . . . .
C10 C 0.32766(9) 0.1650(3) 0.6909(3) 0.0151(5) Uani 1 1 d . . . . .
H10A H 0.347634 0.144182 0.781152 0.018 Uiso 1 1 calc R . . . .
H10B H 0.327375 0.267023 0.677671 0.018 Uiso 1 1 calc R . . . .
C11 C 0.35131(9) 0.0985(3) 0.5607(3) 0.0152(5) Uani 1 1 d . . . . .
H11A H 0.354263 -0.002749 0.577592 0.018 Uiso 1 1 calc R . . . .
H11B H 0.330178 0.112805 0.471347 0.018 Uiso 1 1 calc R . . . .
C12 C 0.40119(9) 0.1582(3) 0.5360(3) 0.0141(5) Uani 1 1 d . . . . .
H12A H 0.422212 0.143184 0.625446 0.017 Uiso 1 1 calc R . . . .
H12B H 0.398106 0.259670 0.520785 0.017 Uiso 1 1 calc R . . . .
C16 C 0.55046(9) 0.1605(3) 0.2338(3) 0.0162(5) Uani 1 1 d . . . . .
H16A H 0.546943 0.262167 0.220775 0.019 Uiso 1 1 calc R . . . .
H16B H 0.570797 0.144431 0.324415 0.019 Uiso 1 1 calc R . . . .
C18 C 0.62683(10) 0.1629(3) 0.0894(3) 0.0169(5) Uani 1 1 d . . . . .
H18A H 0.623811 0.264832 0.077591 0.020 Uiso 1 1 calc R . . . .
H18B H 0.646396 0.145232 0.181147 0.020 Uiso 1 1 calc R . . . .
C20 C 0.70456(10) 0.1650(3) -0.0471(3) 0.0234(6) Uani 1 1 d . . . . .
H20A H 0.702219 0.267026 -0.059233 0.028 Uiso 1 1 calc R . . . .
H20B H 0.723101 0.146387 0.046268 0.028 Uiso 1 1 calc R . . . .
C13 C 0.42574(9) 0.0952(3) 0.4056(3) 0.0146(5) Uani 1 1 d . . . . .
H13A H 0.429329 -0.006098 0.420967 0.018 Uiso 1 1 calc R . . . .
H13B H 0.404773 0.109596 0.315897 0.018 Uiso 1 1 calc R . . . .
C14 C 0.47544(9) 0.1581(3) 0.3829(3) 0.0148(5) Uani 1 1 d . . . . .
H14A H 0.471776 0.259581 0.368570 0.018 Uiso 1 1 calc R . . . .
H14B H 0.496354 0.143299 0.472628 0.018 Uiso 1 1 calc R . . . .
C15 C 0.50045(9) 0.0975(3) 0.2527(3) 0.0151(5) Uani 1 1 d . . . . .
H15A H 0.479930 0.113768 0.162450 0.018 Uiso 1 1 calc R . . . .
H15B H 0.503813 -0.004171 0.266045 0.018 Uiso 1 1 calc R . . . .
C19 C 0.65363(10) 0.1054(3) -0.0381(3) 0.0187(6) Uani 1 1 d . . . . .
H19A H 0.634788 0.126071 -0.130446 0.022 Uiso 1 1 calc R . . . .
H19B H 0.655871 0.003144 -0.028305 0.022 Uiso 1 1 calc R . . . .
C17 C 0.57633(9) 0.1016(3) 0.1043(3) 0.0167(5) Uani 1 1 d . . . . .
H17A H 0.556511 0.120014 0.013190 0.020 Uiso 1 1 calc R . . . .
H17B H 0.579168 -0.000390 0.115828 0.020 Uiso 1 1 calc R . . . .
C21 C 0.73195(12) 0.1054(4) -0.1720(4) 0.0328(8) Uani 1 1 d . . . . .
H21A H 0.714442 0.126379 -0.265221 0.049 Uiso 1 1 calc GR . . . .
H21B H 0.734812 0.004551 -0.160183 0.049 Uiso 1 1 calc GR . . . .
H21C H 0.764302 0.146789 -0.171195 0.049 Uiso 1 1 calc GR . . . .

loop_
_atom_site_aniso_label
_atom_site_aniso_U_11
_atom_site_aniso_U_22
_atom_site_aniso_U_33
_atom_site_aniso_U_23
_atom_site_aniso_U_13
_atom_site_aniso_U_12
Sn1 0.01504(9) 0.01428(10) 0.01584(10) 0.00265(7) 0.00311(6) 0.00089(6)
Cl2 0.0129(3) 0.0227(3) 0.0229(3) 0.0002(3) 0.0049(2) 0.0029(2)
Cl1 0.0126(3) 0.0254(3) 0.0204(3) 0.0068(3) -0.0010(2) -0.0005(2)
Cl3 0.0250(3) 0.0246(3) 0.0159(3) -0.0032(3) -0.0007(2) 0.0069(3)
N1 0.0086(10) 0.0138(11) 0.0154(11) 0.0020(8) 0.0010(8) 0.0019(8)
C4 0.0131(12) 0.0231(14) 0.0202(14) -0.0036(11) 0.0041(10) 0.0043(11)
C1 0.0152(12) 0.0146(13) 0.0159(13) 0.0007(10) -0.0012(10) 0.0021(10)
C5 0.0153(12) 0.0153(13) 0.0199(13) -0.0038(11) 0.0010(10) 0.0020(10)
C2 0.0150(12) 0.0173(13) 0.0183(13) -0.0017(11) -0.0002(10) -0.0025(10)
C3 0.0086(12) 0.0229(14) 0.0210(13) 0.0034(11) -0.0014(10) 0.0011(10)
C6 0.0098(12) 0.0160(13) 0.0181(13) 0.0017(10) 0.0030(10) 0.0011(10)
C7 0.0110(12) 0.0217(14) 0.0158(12) 0.0008(11) 0.0028(10) 0.0026(10)
C8 0.0112(12) 0.0200(13) 0.0161(13) -0.0028(10) 0.0013(10) 0.0003(10)
C9 0.0109(12) 0.0180(13) 0.0154(12) -0.0022(10) 0.0011(10) 0.0010(10)
C10 0.0105(12) 0.0187(13) 0.0163(13) -0.0004(10) 0.0019(10) 0.0014(10)
C11 0.0097(12) 0.0170(13) 0.0193(13) 0.0003(10) 0.0033(10) 0.0018(10)
C12 0.0097(11) 0.0190(13) 0.0140(12) 0.0010(10) 0.0037(9) 0.0008(10)
C16 0.0124(12) 0.0151(13) 0.0212(13) 0.0012(10) 0.0021(10) 0.0005(10)
C18 0.0146(12) 0.0174(13) 0.0193(13) 0.0011(11) 0.0047(10) 0.0024(10)
C20 0.0176(14) 0.0250(15) 0.0282(16) 0.0028(12) 0.0073(12) 0.0013(11)
C13 0.0104(12) 0.0185(13) 0.0154(12) 0.0006(10) 0.0042(10) 0.0010(10)
C14 0.0102(12) 0.0166(13) 0.0180(13) 0.0022(10) 0.0036(10) 0.0005(10)
C15 0.0124(12) 0.0159(13) 0.0175(13) -0.0009(10) 0.0039(10) 0.0013(10)
C19 0.0147(13) 0.0209(14) 0.0211(14) 0.0017(11) 0.0061(11) 0.0016(11)
C17 0.0133(12) 0.0173(13) 0.0199(13) 0.0001(11) 0.0042(10) 0.0020(10)
C21 0.0234(15) 0.042(2) 0.0352(18) 0.0062(15) 0.0177(14) 0.0057(14)

loop_
_atom_type_symbol
_atom_type_description
_atom_type_scat_dispersion_real
_atom_type_scat_dispersion_imag
_atom_type_scat_source
C C 0.0181 0.0091 'International Tables Vol C Tables 4.2.6.8 and 6.1.1.4'
H H 0.0000 0.0000 'International Tables Vol C Tables 4.2.6.8 and 6.1.1.4'
Cl Cl 0.3639 0.7018 'International Tables Vol C Tables 4.2.6.8 and 6.1.1.4'
N N 0.0311 0.0180 'International Tables Vol C Tables 4.2.6.8 and 6.1.1.4'
Sn Sn 0.0259 5.4591 'International Tables Vol C Tables 4.2.6.8 and 6.1.1.4'

loop_
_geom_angle_atom_site_label_1
_geom_angle_atom_site_label_2
_geom_angle_atom_site_label_3
_geom_angle
_geom_angle_site_symmetry_1
_geom_angle_site_symmetry_3
_geom_angle_publ_flag
Cl2 Sn1 Cl3 91.67(2) . . ?
Cl1 Sn1 Cl2 90.73(2) . . ?
Cl1 Sn1 Cl3 94.05(2) . . ?
C1 N1 C5 121.2(2) . . ?
C1 N1 C6 119.6(2) . . ?
C5 N1 C6 119.2(2) . . ?
C5 C4 H4 120.2 . . ?
C5 C4 C3 119.5(3) . . ?
C3 C4 H4 120.2 . . ?
N1 C1 H1 120.0 . . ?
N1 C1 C2 120.0(2) . . ?
C2 C1 H1 120.0 . . ?
N1 C5 C4 120.3(3) . . ?
N1 C5 H5 119.9 . . ?
C4 C5 H5 119.9 . . ?
C1 C2 H2 120.0 . . ?
C3 C2 C1 120.0(3) . . ?
C3 C2 H2 120.0 . . ?
C4 C3 H3 120.5 . . ?
C2 C3 C4 119.0(2) . . ?
C2 C3 H3 120.5 . . ?
N1 C6 H6A 109.3 . . ?
N1 C6 H6B 109.3 . . ?
N1 C6 C7 111.5(2) . . ?
H6A C6 H6B 108.0 . . ?
C7 C6 H6A 109.3 . . ?
C7 C6 H6B 109.3 . . ?
C6 C7 H7A 109.4 . . ?
C6 C7 H7B 109.4 . . ?
C6 C7 C8 111.3(2) . . ?
H7A C7 H7B 108.0 . . ?
C8 C7 H7A 109.4 . . ?
C8 C7 H7B 109.4 . . ?
C7 C8 H8A 108.6 . . ?
C7 C8 H8B 108.6 . . ?
C7 C8 C9 114.7(2) . . ?
H8A C8 H8B 107.6 . . ?
C9 C8 H8A 108.6 . . ?
C9 C8 H8B 108.6 . . ?
C8 C9 H9A 109.2 . . ?
C8 C9 H9B 109.2 . . ?
H9A C9 H9B 107.9 . . ?
C10 C9 C8 112.1(2) . . ?
C10 C9 H9A 109.2 . . ?
C10 C9 H9B 109.2 . . ?
C9 C10 H10A 108.8 . . ?
C9 C10 H10B 108.8 . . ?
C9 C10 C11 114.0(2) . . ?
H10A C10 H10B 107.7 . . ?
C11 C10 H10A 108.8 . . ?
C11 C10 H10B 108.8 . . ?
C10 C11 H11A 109.1 . . ?
C10 C11 H11B 109.1 . . ?
H11A C11 H11B 107.8 . . ?
C12 C11 C10 112.7(2) . . ?
C12 C11 H11A 109.1 . . ?
C12 C11 H11B 109.1 . . ?
C11 C12 H12A 108.7 . . ?
C11 C12 H12B 108.7 . . ?
C11 C12 C13 114.2(2) . . ?
H12A C12 H12B 107.6 . . ?
C13 C12 H12A 108.7 . . ?
C13 C12 H12B 108.7 . . ?
H16A C16 H16B 107.7 . . ?
C15 C16 H16A 108.8 . . ?
C15 C16 H16B 108.8 . . ?
C17 C16 H16A 108.8 . . ?
C17 C16 H16B 108.8 . . ?
C17 C16 C15 113.8(2) . . ?
H18A C18 H18B 107.6 . . ?
C19 C18 H18A 108.7 . . ?
C19 C18 H18B 108.7 . . ?
C19 C18 C17 114.4(2) . . ?
C17 C18 H18A 108.7 . . ?
C17 C18 H18B 108.7 . . ?
H20A C20 H20B 107.7 . . ?
C19 C20 H20A 108.9 . . ?
C19 C20 H20B 108.9 . . ?
C21 C20 H20A 108.9 . . ?
C21 C20 H20B 108.9 . . ?
C21 C20 C19 113.4(3) . . ?
C12 C13 H13A 109.0 . . ?
C12 C13 H13B 109.0 . . ?
H13A C13 H13B 107.8 . . ?
C14 C13 C12 112.9(2) . . ?
C14 C13 H13A 109.0 . . ?
C14 C13 H13B 109.0 . . ?
C13 C14 H14A 108.8 . . ?
C13 C14 H14B 108.8 . . ?
H14A C14 H14B 107.7 . . ?
C15 C14 C13 113.8(2) . . ?
C15 C14 H14A 108.8 . . ?
C15 C14 H14B 108.8 . . ?
C16 C15 H15A 109.0 . . ?
C16 C15 H15B 109.0 . . ?
C14 C15 C16 112.7(2) . . ?
C14 C15 H15A 109.0 . . ?
C14 C15 H15B 109.0 . . ?
H15A C15 H15B 107.8 . . ?
C18 C19 C20 113.1(2) . . ?
C18 C19 H19A 109.0 . . ?
C18 C19 H19B 109.0 . . ?
C20 C19 H19A 109.0 . . ?
C20 C19 H19B 109.0 . . ?
H19A C19 H19B 107.8 . . ?
C16 C17 C18 113.2(2) . . ?
C16 C17 H17A 108.9 . . ?
C16 C17 H17B 108.9 . . ?
C18 C17 H17A 108.9 . . ?
C18 C17 H17B 108.9 . . ?
H17A C17 H17B 107.8 . . ?
C20 C21 H21A 109.5 . . ?
C20 C21 H21B 109.5 . . ?
C20 C21 H21C 109.5 . . ?
H21A C21 H21B 109.5 . . ?
H21A C21 H21C 109.5 . . ?
H21B C21 H21C 109.5 . . ?

loop_
_geom_bond_atom_site_label_1
_geom_bond_atom_site_label_2
_geom_bond_distance
_geom_bond_site_symmetry_2
_geom_bond_publ_flag
Sn1 Cl2 2.4873(6) . ?
Sn1 Cl1 2.4797(6) . ?
Sn1 Cl3 2.4927(7) . ?
N1 C1 1.348(3) . ?
N1 C5 1.349(3) . ?
N1 C6 1.486(3) . ?
C4 H4 0.9500 . ?
C4 C5 1.381(4) . ?
C4 C3 1.389(4) . ?
C1 H1 0.9500 . ?
C1 C2 1.382(4) . ?
C5 H5 0.9500 . ?
C2 H2 0.9500 . ?
C2 C3 1.377(4) . ?
C3 H3 0.9500 . ?
C6 H6A 0.9900 . ?
C6 H6B 0.9900 . ?
C6 C7 1.524(4) . ?
C7 H7A 0.9900 . ?
C7 H7B 0.9900 . ?
C7 C8 1.527(4) . ?
C8 H8A 0.9900 . ?
C8 H8B 0.9900 . ?
C8 C9 1.534(4) . ?
C9 H9A 0.9900 . ?
C9 H9B 0.9900 . ?
C9 C10 1.526(4) . ?
C10 H10A 0.9900 . ?
C10 H10B 0.9900 . ?
C10 C11 1.528(4) . ?
C11 H11A 0.9900 . ?
C11 H11B 0.9900 . ?
C11 C12 1.523(3) . ?
C12 H12A 0.9900 . ?
C12 H12B 0.9900 . ?
C12 C13 1.528(4) . ?
C16 H16A 0.9900 . ?
C16 H16B 0.9900 . ?
C16 C15 1.530(4) . ?
C16 C17 1.525(4) . ?
C18 H18A 0.9900 . ?
C18 H18B 0.9900 . ?
C18 C19 1.518(4) . ?
C18 C17 1.530(4) . ?
C20 H20A 0.9900 . ?
C20 H20B 0.9900 . ?
C20 C19 1.529(4) . ?
C20 C21 1.516(4) . ?
C13 H13A 0.9900 . ?
C13 H13B 0.9900 . ?
C13 C14 1.527(3) . ?
C14 H14A 0.9900 . ?
C14 H14B 0.9900 . ?
C14 C15 1.524(4) . ?
C15 H15A 0.9900 . ?
C15 H15B 0.9900 . ?
C19 H19A 0.9900 . ?
C19 H19B 0.9900 . ?
C17 H17A 0.9900 . ?
C17 H17B 0.9900 . ?
C21 H21A 0.9800 . ?
C21 H21B 0.9800 . ?
C21 H21C 0.9800 . ?
